data_4102069
loop_
_publ_author_name
'Phoebe K. Allan'
'Bo Xiao'
'Simon J. Teat'
'Jason W. Knight'
'Russell E. Morris'

_publ_section_title
;
 In Situ Single-Crystal Diffraction Studies of the Structural Transition
 of Metal-Organic Framework Copper 5-Sulfoisophthalate, Cu-SIP-3
;
_journal_name_full 'Journal of the American Chemical Society'
_journal_page_first 3605
_journal_page_last 3611
_journal_paper_doi 10.1021/ja910600b
_journal_volume 132
_journal_year 2010
_chemical_formula_sum 'C8 H4 Cu2 O11 S'
_chemical_formula_weight 434.27
_chemical_name_systematic
;
 ?
;
_space_group_IT_number 14
_symmetry_cell_setting monoclinic
_symmetry_space_group_name_Hall '-P 2yn'
_symmetry_space_group_name_H-M 'P 1 21/n 1'
_atom_sites_solution_hydrogens geom
_atom_sites_solution_primary direct
_atom_sites_solution_secondary difmap
_audit_creation_method SHELXL-97
_audit_update_record
;
2009-11-02 # Formatted by publCIF
;
_cell_angle_alpha 90.00
_cell_angle_beta 94.393(2)
_cell_angle_gamma 90.00
_cell_formula_units_Z 4
_cell_length_a 7.3378(10)
_cell_length_b 18.201(3)
_cell_length_c 10.1447(14)
_cell_measurement_reflns_used 13922
_cell_measurement_temperature 255(2)
_cell_measurement_theta_max 33.7
_cell_measurement_theta_min 3.6
_cell_volume 1350.9(3)
_computing_cell_refinement 'SAINT (Bruker, 2006)'
_computing_data_collection 'APEXII (Bruker, 2006)'
_computing_data_reduction 'SAINT (Bruker, 2006)'
_computing_molecular_graphics 'Diamond 2.1a (Brandenberg, 1999)'
_computing_publication_material 'SHELX97 (Sheldrick, 2008)'
_computing_structure_refinement 'SHELXL-97 (Sheldrick, 1997)'
_computing_structure_solution 'SIR97 (Altomare <i> et. al. </i>, 1999)'
_diffrn_ambient_temperature 255(2)
_diffrn_detector_area_resol_mean -
_diffrn_measured_fraction_theta_full 0.985
_diffrn_measured_fraction_theta_max 0.985
_diffrn_measurement_device_type 'Bruker AXS APEXII'
_diffrn_measurement_method /w
_diffrn_radiation_monochromator 'Si(111) Crystal'
_diffrn_radiation_source '11.3.1 ALS, LBNL. CA'
_diffrn_radiation_type synchrotron
_diffrn_radiation_wavelength 0.77490
_diffrn_reflns_av_R_equivalents 0.0526
_diffrn_reflns_av_sigmaI/netI 0.0533
_diffrn_reflns_limit_h_max 10
_diffrn_reflns_limit_h_min -10
_diffrn_reflns_limit_k_max 25
_diffrn_reflns_limit_k_min -25
_diffrn_reflns_limit_l_max 14
_diffrn_reflns_limit_l_min -14
_diffrn_reflns_number 13922
_diffrn_reflns_theta_full 33.66
_diffrn_reflns_theta_max 33.66
_diffrn_reflns_theta_min 3.61
_diffrn_standards_decay_% -
_diffrn_standards_interval_count -
_diffrn_standards_interval_time -
_diffrn_standards_number -
_exptl_absorpt_coefficient_mu 3.359
_exptl_absorpt_correction_type multi-scan
_exptl_crystal_colour blue
_exptl_crystal_density_diffrn 2.135
_exptl_crystal_density_method 'not measured'
_exptl_crystal_description 'Block, well formed'
_exptl_crystal_F_000 852
_exptl_crystal_size_max 1
_exptl_crystal_size_mid 0.6
_exptl_crystal_size_min 0.4
_refine_diff_density_max 1.058
_refine_diff_density_min -1.001
_refine_diff_density_rms 0.239
_refine_ls_extinction_method none
_refine_ls_goodness_of_fit_ref 1.144
_refine_ls_hydrogen_treatment constr
_refine_ls_matrix_type full
_refine_ls_number_parameters 199
_refine_ls_number_reflns 4084
_refine_ls_number_restraints 0
_refine_ls_restrained_S_all 1.144
_refine_ls_R_factor_all 0.0540
_refine_ls_R_factor_gt 0.0495
_refine_ls_shift/su_max 0.001
_refine_ls_shift/su_mean 0.000
_refine_ls_structure_factor_coef Fsqd
_refine_ls_weighting_details 'calc w=1/[\s^2^(Fo^2^)+(0.1000P)^2^+0.0000P] where P=(Fo^2^+2Fc^2^)/3'
_refine_ls_weighting_scheme calc
_refine_ls_wR_factor_gt 0.1551
_refine_ls_wR_factor_ref 0.1581
_reflns_number_gt 3571
_reflns_number_total 4084
_reflns_threshold_expression >2sigma(I)
_cod_data_source_file ja910600b_255K.cif
_cod_data_source_block test
_cod_database_code 4102069

loop_
_symmetry_equiv_pos_as_xyz
'x, y, z'
'-x+1/2, y+1/2, -z+1/2'
'-x, -y, -z'
'x-1/2, -y-1/2, z-1/2'

loop_
_atom_site_label
_atom_site_type_symbol
_atom_site_fract_x
_atom_site_fract_y
_atom_site_fract_z
_atom_site_U_iso_or_equiv
_atom_site_adp_type
_atom_site_occupancy
_atom_site_symmetry_multiplicity
_atom_site_calc_flag
_atom_site_refinement_flags
_atom_site_disorder_assembly
_atom_site_disorder_group
Cu1 Cu 0.13348(5) 0.093992(19) 0.78213(3) 0.02050(14) Uani 1 1 d . . .
Cu2 Cu -0.04737(5) 0.068433(18) 1.06671(3) 0.01875(13) Uani 1 1 d . . .
S3 S 0.11687(10) 0.43423(4) 1.30830(7) 0.02131(18) Uani 1 1 d . . .
O1 O 0.0484(4) 0.16793(12) 1.0847(2) 0.0272(5) Uani 1 1 d . . .
O2 O 0.1292(3) 0.03527(11) 0.9437(2) 0.0181(4) Uani 1 1 d . . .
O3 O 0.1597(4) 0.01181(13) 0.6634(2) 0.0305(5) Uani 1 1 d . . .
O4 O 0.1163(4) 0.18594(12) 0.8743(2) 0.0288(5) Uani 1 1 d . . .
O5 O 0.1173(5) 0.51287(17) 1.2971(3) 0.0512(9) Uani 1 1 d . . .
O6 O -0.1932(4) 0.08979(13) 1.2109(2) 0.0296(5) Uani 1 1 d . . .
O7 O -0.2245(4) 0.09515(17) 0.8845(3) 0.0438(8) Uani 1 1 d . . .
O8 O -0.0495(4) 0.40431(17) 1.3573(3) 0.0359(6) Uani 1 1 d . . .
C1 C 0.1345(4) 0.39542(16) 1.1499(3) 0.0216(5) Uani 1 1 d . . .
C2 C 0.2257(4) 0.40387(15) 0.9281(3) 0.0216(6) Uani 1 1 d . . .
C3 C 0.1924(5) 0.32881(16) 0.9129(3) 0.0243(6) Uani 1 1 d . . .
H3 H 0.2135 0.3062 0.8332 0.029 Uiso 1 1 calc R . .
C4 C 0.1287(4) 0.28712(16) 1.0141(3) 0.0215(5) Uani 1 1 d . . .
C5 C 0.0945(4) 0.20696(15) 0.9902(3) 0.0203(5) Uani 1 1 d . . .
C6 C 0.0976(4) 0.32044(16) 1.1338(3) 0.0223(6) Uani 1 1 d . . .
H6 H 0.0530 0.2933 1.2020 0.027 Uiso 1 1 calc R . .
C7 C 0.1956(5) 0.43748(16) 1.0488(3) 0.0228(6) Uani 1 1 d . . .
H7 H 0.2165 0.4875 1.0607 0.027 Uiso 1 1 calc R . .
C8 C 0.2042(4) -0.05426(17) 0.6835(3) 0.0211(5) Uani 1 1 d . . .
O9W O 0.1145(4) 0.15385(15) 0.6217(2) 0.0387(6) Uani 1 1 d . . .
O10W O 0.0375(6) 0.30058(19) 0.5864(4) 0.0629(10) Uani 1 1 d . . .
O11W O 0.2126(6) 0.1306(3) 0.3622(4) 0.0688(11) Uani 1 1 d . . .

loop_
_atom_site_aniso_label
_atom_site_aniso_U_11
_atom_site_aniso_U_22
_atom_site_aniso_U_33
_atom_site_aniso_U_23
_atom_site_aniso_U_13
_atom_site_aniso_U_12
Cu1 0.0341(2) 0.0123(2) 0.0161(2) -0.00088(11) 0.00844(15) 0.00153(12)
Cu2 0.0296(2) 0.0119(2) 0.0161(2) -0.00070(11) 0.01054(15) -0.00201(12)
S3 0.0266(4) 0.0209(4) 0.0170(3) -0.0046(2) 0.0054(3) -0.0001(2)
O1 0.0499(14) 0.0145(10) 0.0182(10) -0.0008(8) 0.0102(9) -0.0096(9)
O2 0.0226(9) 0.0135(9) 0.0192(9) 0.0008(7) 0.0082(7) 0.0002(7)
O3 0.0552(15) 0.0174(11) 0.0198(10) -0.0019(8) 0.0096(10) 0.0088(10)
O4 0.0546(15) 0.0134(9) 0.0203(10) -0.0025(8) 0.0155(10) -0.0034(9)
O5 0.097(3) 0.0217(14) 0.0365(15) -0.0093(11) 0.0177(16) -0.0008(14)
O6 0.0472(14) 0.0180(11) 0.0261(12) 0.0005(8) 0.0206(10) 0.0041(9)
O7 0.0369(14) 0.0518(19) 0.0401(16) 0.0188(13) -0.0141(12) -0.0109(12)
O8 0.0294(12) 0.0526(18) 0.0272(13) -0.0071(11) 0.0114(10) -0.0030(11)
C1 0.0315(15) 0.0166(12) 0.0179(13) -0.0023(10) 0.0092(11) -0.0017(10)
C2 0.0316(15) 0.0153(13) 0.0192(13) 0.0016(9) 0.0106(11) -0.0024(10)
C3 0.0397(16) 0.0150(13) 0.0198(13) 0.0000(10) 0.0119(11) -0.0010(11)
C4 0.0330(15) 0.0143(12) 0.0183(12) -0.0010(10) 0.0092(10) -0.0032(10)
C5 0.0324(14) 0.0118(11) 0.0178(12) -0.0019(9) 0.0084(10) -0.0012(10)
C6 0.0336(15) 0.0168(13) 0.0180(13) 0.0006(10) 0.0114(10) -0.0041(11)
C7 0.0343(15) 0.0138(13) 0.0219(14) -0.0019(9) 0.0123(11) -0.0015(10)
C8 0.0292(14) 0.0155(12) 0.0197(13) -0.0031(10) 0.0099(10) 0.0023(10)
O9W 0.0752(19) 0.0233(12) 0.0189(11) 0.0035(9) 0.0113(11) 0.0065(12)
O10W 0.091(3) 0.0352(17) 0.058(2) 0.0173(15) -0.018(2) -0.0139(17)
O11W 0.084(3) 0.084(3) 0.0388(18) 0.0043(19) 0.0085(18) 0.013(2)

loop_
_atom_type_symbol
_atom_type_description
_atom_type_scat_dispersion_real
_atom_type_scat_dispersion_imag
_atom_type_scat_source
C C 0.0033 0.0016 'International Tables Vol C Tables 4.2.6.8 and 6.1.1.4'
H H 0.0000 0.0000 'International Tables Vol C Tables 4.2.6.8 and 6.1.1.4'
O O 0.0106 0.0060 'International Tables Vol C Tables 4.2.6.8 and 6.1.1.4'
S S 0.1246 0.1234 'International Tables Vol C Tables 4.2.6.8 and 6.1.1.4'
Cu Cu 0.3201 1.2651 'International Tables Vol C Tables 4.2.6.8 and 6.1.1.4'

loop_
_geom_angle_atom_site_label_1
_geom_angle_atom_site_label_2
_geom_angle_atom_site_label_3
_geom_angle
_geom_angle_site_symmetry_1
_geom_angle_site_symmetry_3
_geom_angle_publ_flag
O4 Cu1 O3 170.09(10) . . ?
O4 Cu1 O9W 85.22(10) . . ?
O3 Cu1 O9W 85.23(11) . . ?
O4 Cu1 O2 93.56(9) . . ?
O3 Cu1 O2 96.18(9) . . ?
O9W Cu1 O2 174.92(11) . . ?
O4 Cu1 O8 86.11(11) . 4_665 ?
O3 Cu1 O8 93.87(11) . 4_665 ?
O9W Cu1 O8 105.29(12) . 4_665 ?
O2 Cu1 O8 79.52(9) . 4_665 ?
O6 Cu2 O1 87.62(10) . . ?
O6 Cu2 O2 169.19(10) . . ?
O1 Cu2 O2 95.43(9) . . ?
O6 Cu2 O2 92.83(9) . 3_557 ?
O1 Cu2 O2 175.87(10) . 3_557 ?
O2 Cu2 O2 83.40(9) . 3_557 ?
O6 Cu2 O7 105.31(13) . . ?
O1 Cu2 O7 93.35(11) . . ?
O2 Cu2 O7 84.90(11) . . ?
O2 Cu2 O7 90.49(10) 3_557 . ?
O6 Cu2 Cu2 133.45(7) . 3_557 ?
O1 Cu2 Cu2 137.25(7) . 3_557 ?
O2 Cu2 Cu2 41.95(6) . 3_557 ?
O2 Cu2 Cu2 41.44(6) 3_557 3_557 ?
O7 Cu2 Cu2 86.93(9) . 3_557 ?
O5 S3 O7 113.8(2) . 4_666 ?
O5 S3 O8 113.97(19) . . ?
O7 S3 O8 109.87(19) 4_666 . ?
O5 S3 C1 108.96(16) . . ?
O7 S3 C1 103.04(16) 4_666 . ?
O8 S3 C1 106.36(16) . . ?
C5 O1 Cu2 124.69(19) . . ?
Cu1 O2 Cu2 114.72(10) . . ?
Cu1 O2 Cu2 119.96(10) . 3_557 ?
Cu2 O2 Cu2 96.60(9) . 3_557 ?
C8 O3 Cu1 132.3(2) . . ?
C5 O4 Cu1 137.4(2) . . ?
C8 O6 Cu2 128.4(2) 3_557 . ?
S3 O7 Cu2 139.00(18) 4_565 . ?
S3 O8 Cu1 134.89(17) . 4_566 ?
C7 C1 C6 121.7(3) . . ?
C7 C1 S3 120.2(2) . . ?
C6 C1 S3 117.9(2) . . ?
C3 C2 C7 119.1(3) . . ?
C3 C2 C8 119.1(3) . 2_556 ?
C7 C2 C8 121.8(3) . 2_556 ?
C4 C3 C2 121.4(3) . . ?
C3 C4 C6 119.7(3) . . ?
C3 C4 C5 118.4(3) . . ?
C6 C4 C5 122.0(3) . . ?
O4 C5 O1 126.9(3) . . ?
O4 C5 C4 114.6(2) . . ?
O1 C5 C4 118.5(2) . . ?
C4 C6 C1 118.9(3) . . ?
C1 C7 C2 119.3(3) . . ?
O6 C8 O3 126.6(3) 3_557 . ?
O6 C8 C2 115.6(3) 3_557 2_546 ?
O3 C8 C2 117.8(3) . 2_546 ?

loop_
_geom_bond_atom_site_label_1
_geom_bond_atom_site_label_2
_geom_bond_distance
_geom_bond_site_symmetry_2
_geom_bond_publ_flag
Cu1 O4 1.926(2) . ?
Cu1 O3 1.939(2) . ?
Cu1 O9W 1.954(2) . ?
Cu1 O2 1.959(2) . ?
Cu1 O8 2.392(3) 4_665 ?
Cu2 O6 1.917(2) . ?
Cu2 O1 1.946(2) . ?
Cu2 O2 1.961(2) . ?
Cu2 O2 1.981(2) 3_557 ?
Cu2 O7 2.231(3) . ?
Cu2 Cu2 2.9436(7) 3_557 ?
S3 O5 1.436(3) . ?
S3 O7 1.449(3) 4_666 ?
S3 O8 1.458(3) . ?
S3 C1 1.769(3) . ?
O1 C5 1.260(3) . ?
O2 Cu2 1.981(2) 3_557 ?
O3 C8 1.258(4) . ?
O4 C5 1.259(3) . ?
O6 C8 1.260(4) 3_557 ?
O7 S3 1.449(3) 4_565 ?
O8 Cu1 2.392(3) 4_566 ?
C1 C7 1.382(4) . ?
C1 C6 1.398(4) . ?
C2 C3 1.394(4) . ?
C2 C7 1.401(4) . ?
C2 C8 1.488(4) 2_556 ?
C3 C4 1.387(4) . ?
C4 C6 1.391(4) . ?
C4 C5 1.497(4) . ?
C8 O6 1.260(4) 3_557 ?
C8 C2 1.488(4) 2_546 ?
